data_7131803
loop_
_publ_author_name
'Hamada, Naoya'
'Hayashi, Daigo'
'Shintani, Ryo'

_publ_section_title
;
 Palladium-catalyzed synthesis of benzosilacyclobutenes via
 position-selective C(sp3)--H arylation
;
_journal_name_full 'Chemical Communications'
_journal_paper_doi 10.1039/D3CC00442B
_journal_year 2023
_chemical_formula_moiety 'C30 H42 O Si'
_chemical_formula_sum 'C30 H42 O Si'
_chemical_formula_weight 446.72
_space_group_crystal_system triclinic
_space_group_IT_number 2
_space_group_name_Hall '-P 1'
_space_group_name_H-M_alt 'P -1'
_atom_sites_solution_hydrogens geom
_audit_creation_method SHELXL-2016/6
_audit_update_record
;
2023-01-23 deposited with the CCDC.	2023-06-29 downloaded from the CCDC.
;
_cell_angle_alpha 72.762(7)
_cell_angle_beta 87.903(8)
_cell_angle_gamma 82.672(7)
_cell_formula_units_Z 2
_cell_length_a 9.9322(13)
_cell_length_b 10.0147(10)
_cell_length_c 13.5979(14)
_cell_measurement_reflns_used 3993
_cell_measurement_temperature 113(2)
_cell_measurement_theta_max 27.5
_cell_measurement_theta_min 3.1
_cell_volume 1281.2(3)
_computing_cell_refinement 'CrystalClear-SM Expert 2.1 b45'
_computing_data_collection 'CrystalClear-SM Expert 2.1 b45 (Rigaku, 2015)'
_computing_data_reduction 'CrystalClear-SM Expert 2.1 b45'
_computing_molecular_graphics 'Yadokari-XG (Wakita, Nemoto et al., 2009)'
_computing_publication_material 'Yadokari-XG (Wakita, Nemoto et al., 2009)'
_computing_structure_refinement 'SHELXL-2016/6 (Sheldrick, 2016)'
_computing_structure_solution 'SIR-2014 (Burla et al., 2014)'
_diffrn_ambient_temperature 113(2)
_diffrn_detector_area_resol_mean 5.8140
_diffrn_measured_fraction_theta_full 0.997
_diffrn_measured_fraction_theta_max 0.993
_diffrn_measurement_device_type 'Rigaku XtaLAB P200'
_diffrn_measurement_method 'profile data from \w-scans'
_diffrn_radiation_type MoK\a
_diffrn_radiation_wavelength 0.71075
_diffrn_reflns_av_R_equivalents 0.0360
_diffrn_reflns_av_unetI/netI 0.0270
_diffrn_reflns_Laue_measured_fraction_full 0.997
_diffrn_reflns_Laue_measured_fraction_max 0.993
_diffrn_reflns_limit_h_max 12
_diffrn_reflns_limit_h_min -12
_diffrn_reflns_limit_k_max 12
_diffrn_reflns_limit_k_min -12
_diffrn_reflns_limit_l_max 17
_diffrn_reflns_limit_l_min -17
_diffrn_reflns_number 23983
_diffrn_reflns_point_group_measured_fraction_full 0.997
_diffrn_reflns_point_group_measured_fraction_max 0.993
_diffrn_reflns_theta_full 25.242
_diffrn_reflns_theta_max 27.486
_diffrn_reflns_theta_min 3.008
_exptl_absorpt_coefficient_mu 0.111
_exptl_absorpt_correction_T_max 1.000
_exptl_absorpt_correction_T_min 0.922
_exptl_absorpt_correction_type multi-scan
_exptl_absorpt_process_details 'REQAB (Rigaku, 1998)'
_exptl_crystal_colour Colorless
_exptl_crystal_density_diffrn 1.158
_exptl_crystal_description Prism
_exptl_crystal_F_000 488
_exptl_crystal_size_max 0.300
_exptl_crystal_size_mid 0.300
_exptl_crystal_size_min 0.100
_refine_diff_density_max 0.348
_refine_diff_density_min -0.422
_refine_diff_density_rms 0.123
_refine_ls_extinction_method none
_refine_ls_goodness_of_fit_ref 1.016
_refine_ls_hydrogen_treatment constr
_refine_ls_matrix_type full
_refine_ls_number_parameters 291
_refine_ls_number_reflns 5819
_refine_ls_number_restraints 0
_refine_ls_restrained_S_all 1.016
_refine_ls_R_factor_all 0.0463
_refine_ls_R_factor_gt 0.0362
_refine_ls_shift/su_max 0.001
_refine_ls_shift/su_mean 0.000
_refine_ls_structure_factor_coef Fsqd
_refine_ls_weighting_details 'w=1/[\s^2^(Fo^2^)+(0.1000P)^2^] where P=(Fo^2^+2Fc^2^)/3'
_refine_ls_weighting_scheme calc
_refine_ls_wR_factor_gt 0.1174
_refine_ls_wR_factor_ref 0.1260
_reflns_Friedel_coverage 0.000
_reflns_number_gt 4939
_reflns_number_total 5819
_reflns_threshold_expression 'I > 2\s(I)'
_cod_data_source_file d3cc00442b2.cif
_cod_data_source_block nh0116
_cod_depositor_comments
;
The following automatic conversions were performed:

data item '_exptl_absorpt_correction_type' value 'Multi-scan' was
changed to 'multi-scan' in accordance with the
/home/data/users/saulius/crontab/automatic-downloads/rss-feeds/RSC/lib/dictionaries/cif_core.dic
dictionary named 'cif_core.dic' version 2.4.2 last updated on
2011-04-26.

Automatic conversion script
Id: cif_fix_values 8170 2020-07-09 18:12:32Z antanas 
;
_cod_database_code 7131803
_shelx_shelxl_version_number 2016/6
_shelx_space_group_comment
;
The symmetry employed for this shelxl refinement is uniquely defined
by the following loop, which should always be used as a source of
symmetry information in preference to the above space-group names.
They are only intended as comments.
;
_shelx_estimated_absorpt_t_min 0.967
_shelx_estimated_absorpt_t_max 0.989

loop_
_space_group_symop_operation_xyz
'x, y, z'
'-x, -y, -z'

loop_
_atom_site_label
_atom_site_type_symbol
_atom_site_fract_x
_atom_site_fract_y
_atom_site_fract_z
_atom_site_U_iso_or_equiv
_atom_site_adp_type
_atom_site_occupancy
_atom_site_site_symmetry_order
_atom_site_calc_flag
_atom_site_refinement_flags_posn
_atom_site_refinement_flags_adp
_atom_site_refinement_flags_occupancy
_atom_site_disorder_assembly
_atom_site_disorder_group
Si01 Si 0.58472(3) 0.27636(3) 0.77963(2) 0.01248(11) Uani 1 1 d . . . . .
O002 O 0.51031(7) 0.39630(8) 0.67870(6) 0.01538(18) Uani 1 1 d . . . . .
C003 C 0.26889(11) 0.45180(11) 0.64243(8) 0.0143(2) Uani 1 1 d . . . . .
C004 C 0.33035(11) 0.21232(12) 0.87561(9) 0.0159(2) Uani 1 1 d . . . . .
H34 H 0.357075 0.211805 0.945168 0.019 Uiso 1 1 calc R U . . .
H35 H 0.304565 0.311629 0.834934 0.019 Uiso 1 1 calc R U . . .
C005 C 0.41877(10) 0.11388(12) 0.72798(9) 0.0141(2) Uani 1 1 d . . . . .
C006 C 0.40358(10) 0.37272(11) 0.61985(9) 0.0139(2) Uani 1 1 d . . . . .
H42 H 0.424794 0.417205 0.545771 0.017 Uiso 1 1 calc R U . . .
C007 C 0.14466(11) 0.41340(12) 0.62325(9) 0.0181(2) Uani 1 1 d . . . . .
H7 H 0.142843 0.335765 0.596895 0.022 Uiso 1 1 calc R U . . .
C008 C 0.39500(10) 0.21779(12) 0.63212(9) 0.0139(2) Uani 1 1 d . . . . .
C009 C 0.26869(11) 0.56609(12) 0.68064(9) 0.0178(2) Uani 1 1 d . . . . .
H8 H 0.352493 0.593951 0.693809 0.021 Uiso 1 1 calc R U . . .
C00A C 0.74913(10) 0.18970(11) 0.73891(8) 0.0142(2) Uani 1 1 d . . . . .
H12 H 0.823686 0.236600 0.756996 0.017 Uiso 1 1 calc R U . . .
C00B C 0.41157(11) -0.02705(12) 0.73413(9) 0.0185(3) Uani 1 1 d . . . . .
H4 H 0.430015 -0.097927 0.797876 0.022 Uiso 1 1 calc R U . . .
C00C C 0.61435(11) 0.36989(12) 0.87610(9) 0.0149(2) Uani 1 1 d . . . . .
H13 H 0.523546 0.409933 0.895843 0.018 Uiso 1 1 calc R U . . .
C00D C 0.45493(11) 0.14998(12) 0.82381(8) 0.0143(2) Uani 1 1 d . . . . .
H36 H 0.498543 0.062487 0.874701 0.017 Uiso 1 1 calc R U . . .
C00E C 0.14702(12) 0.64043(12) 0.69991(9) 0.0208(3) Uani 1 1 d . . . . .
H9 H 0.148519 0.718210 0.726159 0.025 Uiso 1 1 calc R U . . .
C00F C 0.36314(11) 0.17843(12) 0.54510(9) 0.0168(2) Uani 1 1 d . . . . .
C00G C 0.77998(12) 0.03118(12) 0.79641(9) 0.0197(3) Uani 1 1 d . . . . .
H14 H 0.779460 0.017994 0.871510 0.024 Uiso 1 1 calc R U . . .
H15 H 0.707674 -0.019257 0.781100 0.024 Uiso 1 1 calc R U . . .
C00H C 0.02273(12) 0.48795(13) 0.64241(10) 0.0209(3) Uani 1 1 d . . . . .
H10 H -0.061293 0.460782 0.628963 0.025 Uiso 1 1 calc R U . . .
C00I C 0.75822(12) 0.21204(13) 0.62202(9) 0.0195(3) Uani 1 1 d . . . . .
H16 H 0.684438 0.168883 0.600568 0.023 Uiso 1 1 calc R U . . .
H17 H 0.744959 0.314277 0.585722 0.023 Uiso 1 1 calc R U . . .
C00J C 0.02391(12) 0.60119(13) 0.68088(9) 0.0206(3) Uani 1 1 d . . . . .
H11 H -0.058975 0.651637 0.694152 0.025 Uiso 1 1 calc R U . . .
C00K C 0.68042(11) 0.26566(12) 0.97442(9) 0.0179(2) Uani 1 1 d . . . . .
H18 H 0.619488 0.193117 1.004696 0.021 Uiso 1 1 calc R U . . .
H19 H 0.766600 0.217478 0.955869 0.021 Uiso 1 1 calc R U . . .
C00L C 0.34218(13) 0.28426(14) 0.43984(9) 0.0228(3) Uani 1 1 d . . . . .
H1 H 0.323239 0.235893 0.389825 0.034 Uiso 1 1 calc R U . . .
H2 H 0.424350 0.330385 0.419286 0.034 Uiso 1 1 calc R U . . .
H3 H 0.265369 0.355172 0.442110 0.034 Uiso 1 1 calc R U . . .
C00M C 0.20691(11) 0.13318(13) 0.88542(10) 0.0211(3) Uani 1 1 d . . . . .
H37 H 0.230417 0.035336 0.929760 0.025 Uiso 1 1 calc R U . . .
H38 H 0.182602 0.129049 0.816508 0.025 Uiso 1 1 calc R U . . .
C00N C 0.37814(12) -0.06492(13) 0.64917(10) 0.0225(3) Uani 1 1 d . . . . .
H5 H 0.372032 -0.160844 0.654952 0.027 Uiso 1 1 calc R U . . .
C00O C 0.91765(12) -0.03260(13) 0.76560(10) 0.0227(3) Uani 1 1 d . . . . .
H20 H 0.990996 0.010280 0.787892 0.027 Uiso 1 1 calc R U . . .
H21 H 0.930992 -0.135094 0.801012 0.027 Uiso 1 1 calc R U . . .
C00P C 0.69903(13) 0.49324(13) 0.83367(9) 0.0229(3) Uani 1 1 d . . . . .
H22 H 0.786978 0.457818 0.808235 0.028 Uiso 1 1 calc R U . . .
H23 H 0.650521 0.563727 0.774665 0.028 Uiso 1 1 calc R U . . .
C00Q C 0.08443(12) 0.20247(14) 0.93101(11) 0.0263(3) Uani 1 1 d . . . . .
H39 H 0.109303 0.211207 0.997718 0.039 Uiso 1 1 calc R U . . .
H40 H 0.009906 0.144459 0.940448 0.039 Uiso 1 1 calc R U . . .
H41 H 0.055445 0.296221 0.884144 0.039 Uiso 1 1 calc R U . . .
C00R C 0.70943(13) 0.33704(14) 1.05504(10) 0.0235(3) Uani 1 1 d . . . . .
H24 H 0.622459 0.373058 1.081475 0.028 Uiso 1 1 calc R U . . .
H25 H 0.759130 0.266851 1.113579 0.028 Uiso 1 1 calc R U . . .
C00S C 0.72538(14) 0.56432(13) 0.91500(10) 0.0248(3) Uani 1 1 d . . . . .
H26 H 0.784346 0.639007 0.885518 0.030 Uiso 1 1 calc R U . . .
H27 H 0.638236 0.609259 0.934854 0.030 Uiso 1 1 calc R U . . .
C00T C 0.89489(13) 0.14762(14) 0.59051(10) 0.0250(3) Uani 1 1 d . . . . .
H28 H 0.893633 0.158454 0.515768 0.030 Uiso 1 1 calc R U . . .
H29 H 0.967616 0.199266 0.603586 0.030 Uiso 1 1 calc R U . . .
C00U C 0.35358(12) 0.03740(13) 0.55566(10) 0.0211(3) Uani 1 1 d . . . . .
H6 H 0.329776 0.010953 0.497620 0.025 Uiso 1 1 calc R U . . .
C00V C 0.92635(12) -0.00778(13) 0.64931(10) 0.0225(3) Uani 1 1 d . . . . .
H30 H 1.018769 -0.043057 0.631216 0.027 Uiso 1 1 calc R U . . .
H31 H 0.861294 -0.061555 0.628501 0.027 Uiso 1 1 calc R U . . .
C00W C 0.79327(12) 0.45865(14) 1.01040(10) 0.0244(3) Uani 1 1 d . . . . .
H32 H 0.804161 0.506803 1.063034 0.029 Uiso 1 1 calc R U . . .
H33 H 0.884719 0.421190 0.992033 0.029 Uiso 1 1 calc R U . . .

loop_
_atom_site_aniso_label
_atom_site_aniso_U_11
_atom_site_aniso_U_22
_atom_site_aniso_U_33
_atom_site_aniso_U_23
_atom_site_aniso_U_13
_atom_site_aniso_U_12
Si01 0.01168(16) 0.01248(17) 0.01464(18) -0.00621(13) 0.00008(11) -0.00110(11)
O002 0.0135(4) 0.0131(4) 0.0206(4) -0.0051(3) -0.0045(3) -0.0037(3)
C003 0.0153(5) 0.0113(5) 0.0141(5) -0.0010(4) -0.0021(4) -0.0003(4)
C004 0.0159(5) 0.0161(5) 0.0159(6) -0.0056(5) 0.0025(4) -0.0010(4)
C005 0.0116(5) 0.0135(5) 0.0182(6) -0.0063(4) 0.0035(4) -0.0028(4)
C006 0.0127(5) 0.0143(5) 0.0158(6) -0.0053(4) -0.0024(4) -0.0031(4)
C007 0.0164(5) 0.0175(6) 0.0220(6) -0.0082(5) -0.0012(4) -0.0023(4)
C008 0.0107(5) 0.0139(5) 0.0183(6) -0.0062(5) 0.0021(4) -0.0025(4)
C009 0.0178(5) 0.0133(5) 0.0224(6) -0.0050(5) -0.0047(4) -0.0016(4)
C00A 0.0141(5) 0.0142(5) 0.0160(6) -0.0068(5) -0.0005(4) -0.0019(4)
C00B 0.0205(6) 0.0134(6) 0.0214(6) -0.0045(5) 0.0045(5) -0.0045(4)
C00C 0.0128(5) 0.0162(5) 0.0174(6) -0.0080(5) 0.0012(4) -0.0013(4)
C00D 0.0149(5) 0.0132(5) 0.0142(6) -0.0038(4) 0.0008(4) -0.0006(4)
C00E 0.0241(6) 0.0143(6) 0.0245(7) -0.0076(5) -0.0040(5) 0.0020(4)
C00F 0.0133(5) 0.0194(6) 0.0198(6) -0.0088(5) 0.0008(4) -0.0027(4)
C00G 0.0212(6) 0.0179(6) 0.0174(6) -0.0040(5) 0.0016(5) 0.0042(4)
C00H 0.0150(5) 0.0212(6) 0.0262(7) -0.0067(5) -0.0013(5) -0.0020(4)
C00I 0.0221(6) 0.0189(6) 0.0164(6) -0.0055(5) 0.0026(4) 0.0016(5)
C00J 0.0179(6) 0.0204(6) 0.0211(6) -0.0047(5) 0.0006(5) 0.0029(4)
C00K 0.0196(5) 0.0175(6) 0.0177(6) -0.0068(5) -0.0008(4) -0.0025(4)
C00L 0.0269(6) 0.0249(6) 0.0190(6) -0.0094(5) -0.0038(5) -0.0039(5)
C00M 0.0170(5) 0.0200(6) 0.0270(7) -0.0084(5) 0.0070(5) -0.0036(4)
C00N 0.0254(6) 0.0153(6) 0.0316(7) -0.0129(5) 0.0052(5) -0.0071(5)
C00O 0.0205(6) 0.0221(6) 0.0250(7) -0.0095(5) -0.0016(5) 0.0059(5)
C00P 0.0330(7) 0.0213(6) 0.0177(6) -0.0077(5) 0.0027(5) -0.0115(5)
C00Q 0.0183(6) 0.0302(7) 0.0308(7) -0.0110(6) 0.0071(5) -0.0011(5)
C00R 0.0288(6) 0.0250(7) 0.0194(6) -0.0098(5) -0.0023(5) -0.0039(5)
C00S 0.0333(7) 0.0213(6) 0.0256(7) -0.0128(5) 0.0038(5) -0.0112(5)
C00T 0.0275(6) 0.0250(7) 0.0223(7) -0.0085(5) 0.0094(5) -0.0009(5)
C00U 0.0217(6) 0.0229(6) 0.0246(7) -0.0149(5) 0.0016(5) -0.0059(5)
C00V 0.0211(6) 0.0239(6) 0.0250(7) -0.0134(5) 0.0024(5) 0.0025(5)
C00W 0.0221(6) 0.0311(7) 0.0269(7) -0.0175(6) -0.0018(5) -0.0065(5)

loop_
_atom_type_symbol
_atom_type_description
_atom_type_scat_dispersion_real
_atom_type_scat_dispersion_imag
_atom_type_scat_source
C C 0.0033 0.0016 'International Tables Vol C Tables 4.2.6.8 and 6.1.1.4'
H H 0.0000 0.0000 'International Tables Vol C Tables 4.2.6.8 and 6.1.1.4'
O O 0.0106 0.0060 'International Tables Vol C Tables 4.2.6.8 and 6.1.1.4'
Si Si 0.0817 0.0704 'International Tables Vol C Tables 4.2.6.8 and 6.1.1.4'

loop_
_geom_angle_atom_site_label_1
_geom_angle_atom_site_label_2
_geom_angle_atom_site_label_3
_geom_angle
_geom_angle_site_symmetry_1
_geom_angle_site_symmetry_3
_geom_angle_publ_flag
O002 Si01 C00C 106.86(5) . . ?
O002 Si01 C00D 102.86(5) . . ?
C00C Si01 C00D 112.70(5) . . ?
O002 Si01 C00A 109.93(5) . . ?
C00C Si01 C00A 111.76(5) . . ?
C00D Si01 C00A 112.20(5) . . ?
C006 O002 Si01 124.45(7) . . ?
C009 C003 C007 118.50(10) . . ?
C009 C003 C006 120.23(10) . . ?
C007 C003 C006 121.25(10) . . ?
C00M C004 C00D 114.04(9) . . ?
C00M C004 H34 108.7 . . ?
C00D C004 H34 108.7 . . ?
C00M C004 H35 108.7 . . ?
C00D C004 H35 108.7 . . ?
H34 C004 H35 107.6 . . ?
C00B C005 C008 118.87(10) . . ?
C00B C005 C00D 119.09(10) . . ?
C008 C005 C00D 122.02(10) . . ?
O002 C006 C008 113.97(9) . . ?
O002 C006 C003 109.54(9) . . ?
C008 C006 C003 113.13(8) . . ?
O002 C006 H42 106.6 . . ?
C008 C006 H42 106.6 . . ?
C003 C006 H42 106.6 . . ?
C003 C007 C00H 120.67(11) . . ?
C003 C007 H7 119.7 . . ?
C00H C007 H7 119.7 . . ?
C00F C008 C005 119.77(10) . . ?
C00F C008 C006 118.76(10) . . ?
C005 C008 C006 121.47(10) . . ?
C003 C009 C00E 120.86(10) . . ?
C003 C009 H8 119.6 . . ?
C00E C009 H8 119.6 . . ?
C00I C00A C00G 109.56(9) . . ?
C00I C00A Si01 113.15(7) . . ?
C00G C00A Si01 113.83(7) . . ?
C00I C00A H12 106.6 . . ?
C00G C00A H12 106.6 . . ?
Si01 C00A H12 106.6 . . ?
C00N C00B C005 121.18(11) . . ?
C00N C00B H4 119.4 . . ?
C005 C00B H4 119.4 . . ?
C00K C00C C00P 110.29(9) . . ?
C00K C00C Si01 110.69(7) . . ?
C00P C00C Si01 113.45(8) . . ?
C00K C00C H13 107.4 . . ?
C00P C00C H13 107.4 . . ?
Si01 C00C H13 107.4 . . ?
C005 C00D C004 113.41(9) . . ?
C005 C00D Si01 104.89(7) . . ?
C004 C00D Si01 112.36(7) . . ?
C005 C00D H36 108.7 . . ?
C004 C00D H36 108.7 . . ?
Si01 C00D H36 108.7 . . ?
C00J C00E C009 120.23(11) . . ?
C00J C00E H9 119.9 . . ?
C009 C00E H9 119.9 . . ?
C00U C00F C008 119.24(11) . . ?
C00U C00F C00L 118.71(10) . . ?
C008 C00F C00L 122.03(10) . . ?
C00O C00G C00A 112.03(9) . . ?
C00O C00G H14 109.2 . . ?
C00A C00G H14 109.2 . . ?
C00O C00G H15 109.2 . . ?
C00A C00G H15 109.2 . . ?
H14 C00G H15 107.9 . . ?
C00J C00H C007 120.27(11) . . ?
C00J C00H H10 119.9 . . ?
C007 C00H H10 119.9 . . ?
C00T C00I C00A 112.10(9) . . ?
C00T C00I H16 109.2 . . ?
C00A C00I H16 109.2 . . ?
C00T C00I H17 109.2 . . ?
C00A C00I H17 109.2 . . ?
H16 C00I H17 107.9 . . ?
C00H C00J C00E 119.47(10) . . ?
C00H C00J H11 120.3 . . ?
C00E C00J H11 120.3 . . ?
C00R C00K C00C 112.87(10) . . ?
C00R C00K H18 109.0 . . ?
C00C C00K H18 109.0 . . ?
C00R C00K H19 109.0 . . ?
C00C C00K H19 109.0 . . ?
H18 C00K H19 107.8 . . ?
C00F C00L H1 109.5 . . ?
C00F C00L H2 109.5 . . ?
H1 C00L H2 109.5 . . ?
C00F C00L H3 109.5 . . ?
H1 C00L H3 109.5 . . ?
H2 C00L H3 109.5 . . ?
C004 C00M C00Q 112.41(10) . . ?
C004 C00M H37 109.1 . . ?
C00Q C00M H37 109.1 . . ?
C004 C00M H38 109.1 . . ?
C00Q C00M H38 109.1 . . ?
H37 C00M H38 107.9 . . ?
C00B C00N C00U 119.73(11) . . ?
C00B C00N H5 120.1 . . ?
C00U C00N H5 120.1 . . ?
C00V C00O C00G 111.21(10) . . ?
C00V C00O H20 109.4 . . ?
C00G C00O H20 109.4 . . ?
C00V C00O H21 109.4 . . ?
C00G C00O H21 109.4 . . ?
H20 C00O H21 108.0 . . ?
C00S C00P C00C 112.24(10) . . ?
C00S C00P H22 109.2 . . ?
C00C C00P H22 109.2 . . ?
C00S C00P H23 109.2 . . ?
C00C C00P H23 109.2 . . ?
H22 C00P H23 107.9 . . ?
C00M C00Q H39 109.5 . . ?
C00M C00Q H40 109.5 . . ?
H39 C00Q H40 109.5 . . ?
C00M C00Q H41 109.5 . . ?
H39 C00Q H41 109.5 . . ?
H40 C00Q H41 109.5 . . ?
C00W C00R C00K 111.63(10) . . ?
C00W C00R H24 109.3 . . ?
C00K C00R H24 109.3 . . ?
C00W C00R H25 109.3 . . ?
C00K C00R H25 109.3 . . ?
H24 C00R H25 108.0 . . ?
C00W C00S C00P 111.41(10) . . ?
C00W C00S H26 109.3 . . ?
C00P C00S H26 109.3 . . ?
C00W C00S H27 109.3 . . ?
C00P C00S H27 109.3 . . ?
H26 C00S H27 108.0 . . ?
C00V C00T C00I 111.95(10) . . ?
C00V C00T H28 109.2 . . ?
C00I C00T H28 109.2 . . ?
C00V C00T H29 109.2 . . ?
C00I C00T H29 109.2 . . ?
H28 C00T H29 107.9 . . ?
C00N C00U C00F 121.17(11) . . ?
C00N C00U H6 119.4 . . ?
C00F C00U H6 119.4 . . ?
C00T C00V C00O 111.68(10) . . ?
C00T C00V H30 109.3 . . ?
C00O C00V H30 109.3 . . ?
C00T C00V H31 109.3 . . ?
C00O C00V H31 109.3 . . ?
H30 C00V H31 107.9 . . ?
C00S C00W C00R 111.14(10) . . ?
C00S C00W H32 109.4 . . ?
C00R C00W H32 109.4 . . ?
C00S C00W H33 109.4 . . ?
C00R C00W H33 109.4 . . ?
H32 C00W H33 108.0 . . ?

loop_
_geom_bond_atom_site_label_1
_geom_bond_atom_site_label_2
_geom_bond_distance
_geom_bond_site_symmetry_2
_geom_bond_publ_flag
Si01 O002 1.6563(8) . ?
Si01 C00C 1.8739(11) . ?
Si01 C00D 1.8798(12) . ?
Si01 C00A 1.8929(11) . ?
O002 C006 1.4345(12) . ?
C003 C009 1.3899(15) . ?
C003 C007 1.3937(15) . ?
C003 C006 1.5346(14) . ?
C004 C00M 1.5239(16) . ?
C004 C00D 1.5546(14) . ?
C004 H34 0.9900 . ?
C004 H35 0.9900 . ?
C005 C00B 1.3997(15) . ?
C005 C008 1.4120(16) . ?
C005 C00D 1.5180(15) . ?
C006 C008 1.5237(15) . ?
C006 H42 1.0000 . ?
C007 C00H 1.3976(15) . ?
C007 H7 0.9500 . ?
C008 C00F 1.4112(16) . ?
C009 C00E 1.3950(16) . ?
C009 H8 0.9500 . ?
C00A C00I 1.5390(16) . ?
C00A C00G 1.5438(16) . ?
C00A H12 1.0000 . ?
C00B C00N 1.3816(17) . ?
C00B H4 0.9500 . ?
C00C C00K 1.5394(16) . ?
C00C C00P 1.5406(16) . ?
C00C H13 1.0000 . ?
C00D H36 1.0000 . ?
C00E C00J 1.3865(17) . ?
C00E H9 0.9500 . ?
C00F C00U 1.3919(16) . ?
C00F C00L 1.5106(17) . ?
C00G C00O 1.5321(15) . ?
C00G H14 0.9900 . ?
C00G H15 0.9900 . ?
C00H C00J 1.3840(17) . ?
C00H H10 0.9500 . ?
C00I C00T 1.5298(15) . ?
C00I H16 0.9900 . ?
C00I H17 0.9900 . ?
C00J H11 0.9500 . ?
C00K C00R 1.5284(16) . ?
C00K H18 0.9900 . ?
C00K H19 0.9900 . ?
C00L H1 0.9800 . ?
C00L H2 0.9800 . ?
C00L H3 0.9800 . ?
C00M C00Q 1.5265(15) . ?
C00M H37 0.9900 . ?
C00M H38 0.9900 . ?
C00N C00U 1.3831(18) . ?
C00N H5 0.9500 . ?
C00O C00V 1.5272(17) . ?
C00O H20 0.9900 . ?
C00O H21 0.9900 . ?
C00P C00S 1.5275(16) . ?
C00P H22 0.9900 . ?
C00P H23 0.9900 . ?
C00Q H39 0.9800 . ?
C00Q H40 0.9800 . ?
C00Q H41 0.9800 . ?
C00R C00W 1.5259(18) . ?
C00R H24 0.9900 . ?
C00R H25 0.9900 . ?
C00S C00W 1.5251(19) . ?
C00S H26 0.9900 . ?
C00S H27 0.9900 . ?
C00T C00V 1.5218(18) . ?
C00T H28 0.9900 . ?
C00T H29 0.9900 . ?
C00U H6 0.9500 . ?
C00V H30 0.9900 . ?
C00V H31 0.9900 . ?
C00W H32 0.9900 . ?
C00W H33 0.9900 . ?

loop_
_geom_torsion_atom_site_label_1
_geom_torsion_atom_site_label_2
_geom_torsion_atom_site_label_3
_geom_torsion_atom_site_label_4
_geom_torsion
_geom_torsion_site_symmetry_1
_geom_torsion_site_symmetry_2
_geom_torsion_site_symmetry_3
_geom_torsion_site_symmetry_4
_geom_torsion_publ_flag
C00C Si01 O002 C006 -141.09(8) . . . . ?
C00D Si01 O002 C006 -22.23(9) . . . . ?
C00A Si01 O002 C006 97.45(9) . . . . ?
Si01 O002 C006 C008 -20.07(12) . . . . ?
Si01 O002 C006 C003 107.81(9) . . . . ?
C009 C003 C006 O002 22.27(14) . . . . ?
C007 C003 C006 O002 -159.16(10) . . . . ?
C009 C003 C006 C008 150.61(10) . . . . ?
C007 C003 C006 C008 -30.82(15) . . . . ?
C009 C003 C007 C00H -0.23(17) . . . . ?
C006 C003 C007 C00H -178.82(10) . . . . ?
C00B C005 C008 C00F 0.72(15) . . . . ?
C00D C005 C008 C00F 179.31(9) . . . . ?
C00B C005 C008 C006 -178.98(9) . . . . ?
C00D C005 C008 C006 -0.39(15) . . . . ?
O002 C006 C008 C00F -141.79(10) . . . . ?
C003 C006 C008 C00F 92.19(12) . . . . ?
O002 C006 C008 C005 37.91(14) . . . . ?
C003 C006 C008 C005 -88.10(12) . . . . ?
C007 C003 C009 C00E 0.32(17) . . . . ?
C006 C003 C009 C00E 178.92(10) . . . . ?
O002 Si01 C00A C00I -17.68(9) . . . . ?
C00C Si01 C00A C00I -136.16(8) . . . . ?
C00D Si01 C00A C00I 96.13(9) . . . . ?
O002 Si01 C00A C00G -143.62(8) . . . . ?
C00C Si01 C00A C00G 97.90(9) . . . . ?
C00D Si01 C00A C00G -29.81(10) . . . . ?
C008 C005 C00B C00N -1.82(16) . . . . ?
C00D C005 C00B C00N 179.55(10) . . . . ?
O002 Si01 C00C C00K 178.59(7) . . . . ?
C00D Si01 C00C C00K 66.33(8) . . . . ?
C00A Si01 C00C C00K -61.12(9) . . . . ?
O002 Si01 C00C C00P -56.81(9) . . . . ?
C00D Si01 C00C C00P -169.07(8) . . . . ?
C00A Si01 C00C C00P 63.48(10) . . . . ?
C00B C005 C00D C004 -102.62(11) . . . . ?
C008 C005 C00D C004 78.80(12) . . . . ?
C00B C005 C00D Si01 134.43(9) . . . . ?
C008 C005 C00D Si01 -44.16(12) . . . . ?
C00M C004 C00D C005 45.08(13) . . . . ?
C00M C004 C00D Si01 163.82(8) . . . . ?
O002 Si01 C00D C005 51.36(8) . . . . ?
C00C Si01 C00D C005 166.07(7) . . . . ?
C00A Si01 C00D C005 -66.72(8) . . . . ?
O002 Si01 C00D C004 -72.27(8) . . . . ?
C00C Si01 C00D C004 42.44(9) . . . . ?
C00A Si01 C00D C004 169.65(7) . . . . ?
C003 C009 C00E C00J -0.13(18) . . . . ?
C005 C008 C00F C00U 0.98(16) . . . . ?
C006 C008 C00F C00U -179.31(9) . . . . ?
C005 C008 C00F C00L -177.55(10) . . . . ?
C006 C008 C00F C00L 2.16(15) . . . . ?
C00I C00A C00G C00O 55.50(13) . . . . ?
Si01 C00A C00G C00O -176.69(8) . . . . ?
C003 C007 C00H C00J -0.05(18) . . . . ?
C00G C00A C00I C00T -54.80(13) . . . . ?
Si01 C00A C00I C00T 177.02(8) . . . . ?
C007 C00H C00J C00E 0.24(18) . . . . ?
C009 C00E C00J C00H -0.16(18) . . . . ?
C00P C00C C00K C00R 52.49(12) . . . . ?
Si01 C00C C00K C00R 178.87(8) . . . . ?
C00D C004 C00M C00Q -176.75(10) . . . . ?
C005 C00B C00N C00U 1.18(17) . . . . ?
C00A C00G C00O C00V -55.78(14) . . . . ?
C00K C00C C00P C00S -53.32(13) . . . . ?
Si01 C00C C00P C00S -178.14(8) . . . . ?
C00C C00K C00R C00W -53.90(13) . . . . ?
C00C C00P C00S C00W 55.77(14) . . . . ?
C00A C00I C00T C00V 54.86(14) . . . . ?
C00B C00N C00U C00F 0.60(18) . . . . ?
C008 C00F C00U C00N -1.67(17) . . . . ?
C00L C00F C00U C00N 176.91(10) . . . . ?
C00I C00T C00V C00O -53.99(14) . . . . ?
C00G C00O C00V C00T 54.31(14) . . . . ?
C00P C00S C00W C00R -55.88(13) . . . . ?
C00K C00R C00W C00S 54.83(13) . . . . ?
